data_2104258
loop_
_publ_author_name
'Cadoni, Marcella'
'Bloise, Andrea'
'Ferraris, Giovanni'
'Merlino, Stefano'

_publ_section_title
;
 Order--disorder character and twinning in the structure of a new
 synthetic titanosilicate: (Ba,Sr)~4~Ti~6~Si~4~O~24~&#x00B7;H~2~O
;
_journal_issue 6
_journal_name_full 'Acta Crystallographica Section B'
_journal_page_first 669
_journal_page_last 675
_journal_paper_doi 10.1107/S0108768108032631
_journal_volume 64
_journal_year 2008
_chemical_formula_sum 'Ba3.2 H2 O25 Si4 Sr0.8 Ti6'
_chemical_formula_weight 1311.36
_chemical_name_common 'Tetrabarium Hexatitanium Tetrasilicate Monohydrate'
_chemical_name_systematic 'Tetrabarium Hexatitanium Tetrasilicate Monohydrate'
_space_group_IT_number 13
_symmetry_cell_setting monoclinic
_symmetry_space_group_name_Hall '-P 2yc'
_symmetry_space_group_name_H-M 'P 1 2/c 1'
_atom_sites_solution_hydrogens geom
_atom_sites_solution_primary direct
_atom_sites_solution_secondary difmap
_audit_creation_method SHELXL-97
_cell_angle_alpha 90.00
_cell_angle_beta 105.99(5)
_cell_angle_gamma 90.00
_cell_formula_units_Z 2
_cell_length_a 5.906(2)
_cell_length_b 16.719(6)
_cell_length_c 10.724(5)
_cell_measurement_reflns_used 2479
_cell_measurement_temperature 293(2)
_cell_measurement_theta_max 27.87
_cell_measurement_theta_min 1.22
_cell_volume 1017.9(7)
_computing_molecular_graphics 'ATOMS 6.2'
_computing_structure_refinement 'SHELXL-97 (Sheldrick, 1997)'
_computing_structure_solution 'SHELXS-97 (Sheldrick, 1997)'
_diffrn_ambient_temperature 293(2)
_diffrn_measured_fraction_theta_full 1.000
_diffrn_measured_fraction_theta_max 1.000
_diffrn_measurement_device_type 'Bruker Smart Apex'
_diffrn_measurement_method phi/omega
_diffrn_radiation_monochromator graphite
_diffrn_radiation_type MoK\a
_diffrn_radiation_wavelength 0.71073
_diffrn_reflns_av_R_equivalents 0.1978
_diffrn_reflns_av_sigmaI/netI 0.1811
_diffrn_reflns_limit_h_max 7
_diffrn_reflns_limit_h_min -7
_diffrn_reflns_limit_k_max 21
_diffrn_reflns_limit_k_min -21
_diffrn_reflns_limit_l_max 14
_diffrn_reflns_limit_l_min -14
_diffrn_reflns_number 10045
_diffrn_reflns_theta_full 27.88
_diffrn_reflns_theta_max 27.88
_diffrn_reflns_theta_min 1.22
_exptl_absorpt_coefficient_mu 10.459
_exptl_absorpt_correction_T_max 0.9026
_exptl_absorpt_correction_T_min 0.3547
_exptl_absorpt_correction_type multi-scan
_exptl_absorpt_process_details 'Bruker SADABS'
_exptl_crystal_colour 'opaque grey'
_exptl_crystal_density_diffrn 4.343
_exptl_crystal_density_method 'not measured'
_exptl_crystal_description prismatic
_exptl_crystal_F_000 1214
_exptl_crystal_size_max 0.13
_exptl_crystal_size_mid 0.01
_exptl_crystal_size_min 0.01
_refine_diff_density_max 2.873
_refine_diff_density_min -2.786
_refine_ls_extinction_coef 0.0039(6)
_refine_ls_extinction_expression Fc^*^=kFc[1+0.001xFc^2^\l^3^/sin(2\q)]^-1/4^
_refine_ls_extinction_method SHELXL
_refine_ls_goodness_of_fit_ref 0.962
_refine_ls_hydrogen_treatment mixed
_refine_ls_matrix_type full
_refine_ls_number_parameters 99
_refine_ls_number_reflns 2476
_refine_ls_number_restraints 0
_refine_ls_restrained_S_all 0.962
_refine_ls_R_factor_all 0.1883
_refine_ls_R_factor_gt 0.0827
_refine_ls_shift/su_max 0.786
_refine_ls_shift/su_mean 0.077
_refine_ls_structure_factor_coef Fsqd
_refine_ls_weighting_details 'calc w=1/[\s^2^(Fo^2^)+(0.1034P)^2^+0.0000P] where P=(Fo^2^+2Fc^2^)/3'
_refine_ls_weighting_scheme calc
_refine_ls_wR_factor_gt 0.1787
_refine_ls_wR_factor_ref 0.2269
_reflns_number_gt 1089
_reflns_number_total 2476
_reflns_threshold_expression >2sigma(I)
_cod_data_source_file ck5034.cif
_cod_data_source_block II
_cod_original_sg_symbol_H-M 'P 2/c'
_cod_original_formula_sum 'H2 Ba3.20 O25 Si4 Sr0.80 Ti6'
_cod_database_code 2104258
_cod_database_fobs_code 2104258

loop_
_symmetry_equiv_pos_as_xyz
'x, y, z'
'-x, y, -z+1/2'
'-x, -y, -z'
'x, -y, z-1/2'

loop_
_atom_site_type_symbol
_atom_site_label
_atom_site_fract_x
_atom_site_fract_y
_atom_site_fract_z
_atom_site_U_iso_or_equiv
_atom_site_adp_type
_atom_site_calc_flag
_atom_site_refinement_flags
_atom_site_occupancy
Ba Ba1 0.0929(8) -0.1256(2) -0.0514(4) 0.0114(13) Uani d P 0.78(5)
Sr Sr1 0.0929(8) -0.1256(2) -0.0514(4) 0.0114(13) Uani d P 0.22(5)
Ba Ba2 0.0945(8) -0.3744(3) -0.0516(4) 0.0190(14) Uani d P 0.85(5)
Sr Sr2 0.0945(8) -0.3744(3) -0.0516(4) 0.0190(14) Uani d P 0.15(5)
Ti Ti1 0.0000 -0.2479(13) 0.2500 0.0098(12) Uani d S 1
Ti Ti2 0.262(2) -0.4477(6) 0.2709(10) 0.017(2) Uiso d . 1
Ti Ti3 0.5000 -0.2494(13) 0.2500 0.0086(11) Uani d S 1
Ti Ti4 0.247(2) -0.0518(6) 0.2674(10) 0.014(2) Uiso d . 1
Si Si1 0.5000 -0.1174(13) -0.2500 0.007(5) Uiso d S 1
Si Si2 -0.3881(11) -0.2496(12) -0.0270(5) 0.0085(11) Uiso d . 1
Si Si3 0.5000 -0.3833(14) -0.2500 0.011(5) Uiso d S 1
O O1 -0.433(6) -0.1677(19) -0.113(3) 0.019(8) Uiso d . 1
O O2 -0.428(6) -0.3225(17) -0.128(3) 0.010(7) Uiso d . 1
O O3 0.232(5) -0.3277(15) 0.250(3) 0.014(7) Uiso d . 1
O O4 0.254(4) -0.1717(12) 0.232(2) 0.000(5) Uiso d . 1
O O5 -0.062(7) -0.450(2) 0.133(3) 0.018(9) Uiso d . 1
O O6 -0.065(5) -0.0446(16) 0.119(2) 0.000(6) Uiso d . 1
O O7 -0.570(7) -0.446(3) 0.123(3) 0.013(9) Uiso d . 1
O O8 -0.562(7) -0.055(3) 0.123(4) 0.014(9) Uiso d . 1
O O9 0.257(6) -0.0696(15) -0.257(3) 0.010(6) Uiso d . 1
O O10 0.275(5) -0.4331(14) -0.236(2) 0.004(6) Uiso d . 1
O O11 -0.116(3) -0.249(3) 0.0548(13) 0.013(3) Uiso d . 1
O O12 -0.577(3) -0.251(3) 0.0565(12) 0.008(3) Uiso d . 1
O OW1 0.0000 -0.246(4) -0.2500 0.023(6) Uiso d S 1

loop_
_atom_site_aniso_label
_atom_site_aniso_U_11
_atom_site_aniso_U_22
_atom_site_aniso_U_33
_atom_site_aniso_U_12
_atom_site_aniso_U_13
_atom_site_aniso_U_23
Ba1 0.009(3) 0.0118(17) 0.016(2) 0.0037(17) 0.0082(18) 0.0016(17)
Sr1 0.009(3) 0.0118(17) 0.016(2) 0.0037(17) 0.0082(18) 0.0016(17)
Ba2 0.012(3) 0.023(2) 0.024(3) 0.0015(19) 0.0077(19) 0.0013(19)
Sr2 0.012(3) 0.023(2) 0.024(3) 0.0015(19) 0.0077(19) 0.0013(19)
Ti1 0.007(2) 0.010(3) 0.014(3) 0.000 0.005(2) 0.000
Ti3 0.009(2) 0.006(2) 0.012(3) 0.000 0.007(2) 0.000

loop_
_atom_type_symbol
_atom_type_description
_atom_type_scat_dispersion_real
_atom_type_scat_dispersion_imag
_atom_type_scat_source
Ti Ti 0.2776 0.4457 'International Tables Vol C Tables 4.2.6.8 and 6.1.1.4'
O O 0.0106 0.0060 'International Tables Vol C Tables 4.2.6.8 and 6.1.1.4'
Si Si 0.0817 0.0704 'International Tables Vol C Tables 4.2.6.8 and 6.1.1.4'
Ba Ba -0.3244 2.2819 'International Tables Vol C Tables 4.2.6.8 and 6.1.1.4'
H H 0.0000 0.0000 'International Tables Vol C Tables 4.2.6.8 and 6.1.1.4'
Sr Sr -1.5307 3.2498 'International Tables Vol C Tables 4.2.6.8 and 6.1.1.4'

loop_
_geom_angle_atom_site_label_1
_geom_angle_atom_site_label_2
_geom_angle_atom_site_label_3
_geom_angle_site_symmetry_1
_geom_angle_site_symmetry_3
_geom_angle
O8 Ba1 O6 1_655 . 68.3(11)
O8 Ba1 O9 1_655 2_554 132.5(11)
O6 Ba1 O9 . 2_554 90.4(9)
O8 Ba1 O11 1_655 . 112.5(10)
O6 Ba1 O11 . . 79.4(10)
O9 Ba1 O11 2_554 . 103.8(8)
O8 Ba1 O9 1_655 . 92.4(11)
O6 Ba1 O9 . . 129.7(8)
O9 Ba1 O9 2_554 . 68.7(12)
O11 Ba1 O9 . . 148.5(9)
O8 Ba1 OW1 1_655 . 142.5(10)
O6 Ba1 OW1 . . 147.2(7)
O9 Ba1 OW1 2_554 . 74.0(10)
O11 Ba1 OW1 . . 76.7(11)
O9 Ba1 OW1 . . 71.9(10)
O8 Ba1 O12 1_655 1_655 74.7(12)
O6 Ba1 O12 . 1_655 115.0(6)
O9 Ba1 O12 2_554 1_655 149.9(9)
O11 Ba1 O12 . 1_655 68.1(7)
O9 Ba1 O12 . 1_655 102.5(7)
OW1 Ba1 O12 . 1_655 75.9(10)
O8 Ba1 O6 1_655 3 73.7(11)
O6 Ba1 O6 . 3 70.7(9)
O9 Ba1 O6 2_554 3 59.1(8)
O11 Ba1 O6 . 3 144.6(10)
O9 Ba1 O6 . 3 59.2(7)
OW1 Ba1 O6 . 3 120.7(11)
O12 Ba1 O6 1_655 3 142.4(9)
O8 Ba1 O4 1_655 . 55.5(10)
O6 Ba1 O4 . . 60.4(7)
O9 Ba1 O4 2_554 . 146.2(9)
O11 Ba1 O4 . . 57.0(5)
O9 Ba1 O4 . . 142.7(8)
OW1 Ba1 O4 . . 120.6(11)
O12 Ba1 O4 1_655 . 54.6(6)
O6 Ba1 O4 3 . 118.5(6)
O8 Ba1 O1 1_655 . 142.4(11)
O6 Ba1 O1 . . 74.7(9)
O9 Ba1 O1 2_554 . 52.3(9)
O11 Ba1 O1 . . 52.1(7)
O9 Ba1 O1 . . 117.1(9)
OW1 Ba1 O1 . . 72.9(6)
O12 Ba1 O1 1_655 . 116.9(9)
O6 Ba1 O1 3 . 100.6(8)
O4 Ba1 O1 . . 100.1(8)
O8 Ba1 O1 1_655 1_655 71.9(11)
O6 Ba1 O1 . 1_655 140.2(8)
O9 Ba1 O1 2_554 1_655 117.9(9)
O11 Ba1 O1 . 1_655 116.1(10)
O9 Ba1 O1 . 1_655 52.1(8)
OW1 Ba1 O1 . 1_655 71.7(6)
O12 Ba1 O1 1_655 1_655 51.3(7)
O6 Ba1 O1 3 1_655 99.1(8)
O4 Ba1 O1 . 1_655 95.9(7)
O1 Ba1 O1 . 1_655 144.5(11)
O8 Ba1 Ti4 1_655 . 37.7(9)
O6 Ba1 Ti4 . . 36.1(6)
O9 Ba1 Ti4 2_554 . 124.6(6)
O11 Ba1 Ti4 . . 83.5(6)
O9 Ba1 Ti4 . . 126.6(6)
OW1 Ba1 Ti4 . . 156.0(10)
O12 Ba1 Ti4 1_655 . 84.2(5)
O6 Ba1 Ti4 3 . 83.3(5)
O4 Ba1 Ti4 . . 35.4(4)
O1 Ba1 Ti4 . . 105.3(6)
O1 Ba1 Ti4 1_655 . 106.1(6)
O8 Sr1 O6 1_655 . 68.3(11)
O8 Sr1 O9 1_655 2_554 132.5(11)
O6 Sr1 O9 . 2_554 90.4(9)
O8 Sr1 O11 1_655 . 112.5(10)
O6 Sr1 O11 . . 79.4(10)
O9 Sr1 O11 2_554 . 103.8(8)
O8 Sr1 O9 1_655 . 92.4(11)
O6 Sr1 O9 . . 129.7(8)
O9 Sr1 O9 2_554 . 68.7(12)
O11 Sr1 O9 . . 148.5(9)
O8 Sr1 OW1 1_655 . 142.5(10)
O6 Sr1 OW1 . . 147.2(7)
O9 Sr1 OW1 2_554 . 74.0(10)
O11 Sr1 OW1 . . 76.7(11)
O9 Sr1 OW1 . . 71.9(10)
O8 Sr1 O12 1_655 1_655 74.7(12)
O6 Sr1 O12 . 1_655 115.0(6)
O9 Sr1 O12 2_554 1_655 149.9(9)
O11 Sr1 O12 . 1_655 68.1(7)
O9 Sr1 O12 . 1_655 102.5(7)
OW1 Sr1 O12 . 1_655 75.9(10)
O8 Sr1 O6 1_655 3 73.7(11)
O6 Sr1 O6 . 3 70.7(9)
O9 Sr1 O6 2_554 3 59.1(8)
O11 Sr1 O6 . 3 144.6(10)
O9 Sr1 O6 . 3 59.2(7)
OW1 Sr1 O6 . 3 120.7(11)
O12 Sr1 O6 1_655 3 142.4(9)
O8 Sr1 O4 1_655 . 55.5(10)
O6 Sr1 O4 . . 60.4(7)
O9 Sr1 O4 2_554 . 146.2(9)
O11 Sr1 O4 . . 57.0(5)
O9 Sr1 O4 . . 142.7(8)
OW1 Sr1 O4 . . 120.6(11)
O12 Sr1 O4 1_655 . 54.6(6)
O6 Sr1 O4 3 . 118.5(6)
O8 Sr1 O1 1_655 . 142.4(11)
O6 Sr1 O1 . . 74.7(9)
O9 Sr1 O1 2_554 . 52.3(9)
O11 Sr1 O1 . . 52.1(7)
O9 Sr1 O1 . . 117.1(9)
OW1 Sr1 O1 . . 72.9(6)
O12 Sr1 O1 1_655 . 116.9(9)
O6 Sr1 O1 3 . 100.6(8)
O4 Sr1 O1 . . 100.1(8)
O8 Sr1 O1 1_655 1_655 71.9(11)
O6 Sr1 O1 . 1_655 140.2(8)
O9 Sr1 O1 2_554 1_655 117.9(9)
O11 Sr1 O1 . 1_655 116.1(10)
O9 Sr1 O1 . 1_655 52.1(8)
OW1 Sr1 O1 . 1_655 71.7(6)
O12 Sr1 O1 1_655 1_655 51.3(7)
O6 Sr1 O1 3 1_655 99.1(8)
O4 Sr1 O1 . 1_655 95.9(7)
O1 Sr1 O1 . 1_655 144.5(11)
O8 Sr1 Ti4 1_655 . 37.7(9)
O6 Sr1 Ti4 . . 36.1(6)
O9 Sr1 Ti4 2_554 . 124.6(6)
O11 Sr1 Ti4 . . 83.5(6)
O9 Sr1 Ti4 . . 126.6(6)
OW1 Sr1 Ti4 . . 156.0(10)
O12 Sr1 Ti4 1_655 . 84.2(5)
O6 Sr1 Ti4 3 . 83.3(5)
O4 Sr1 Ti4 . . 35.4(4)
O1 Sr1 Ti4 . . 105.3(6)
O1 Sr1 Ti4 1_655 . 106.1(6)
O7 Ba2 O10 1_655 . 89.2(10)
O7 Ba2 O5 1_655 . 66.8(12)
O10 Ba2 O5 . . 130.9(9)
O7 Ba2 O11 1_655 . 112.3(10)
O10 Ba2 O11 . . 151.2(9)
O5 Ba2 O11 . . 76.9(11)
O7 Ba2 O12 1_655 1_655 75.1(12)
O10 Ba2 O12 . 1_655 101.6(7)
O5 Ba2 O12 . 1_655 111.6(8)
O11 Ba2 O12 . 1_655 68.0(7)
O7 Ba2 O10 1_655 2_554 132.6(10)
O10 Ba2 O10 . 2_554 69.9(11)
O5 Ba2 O10 . 2_554 94.9(9)
O11 Ba2 O10 . 2_554 104.6(7)
O12 Ba2 O10 1_655 2_554 149.0(8)
O7 Ba2 OW1 1_655 . 143.3(9)
O10 Ba2 OW1 . . 76.6(9)
O5 Ba2 OW1 . . 145.5(9)
O11 Ba2 OW1 . . 74.7(10)
O12 Ba2 OW1 1_655 . 75.0(10)
O10 Ba2 OW1 2_554 . 74.0(9)
O7 Ba2 O5 1_655 3_545 75.0(11)
O10 Ba2 O5 . 3_545 56.2(8)
O5 Ba2 O5 . 3_545 75.9(11)
O11 Ba2 O5 . 3_545 145.8(11)
O12 Ba2 O5 1_655 3_545 142.6(11)
O10 Ba2 O5 2_554 3_545 57.9(8)
OW1 Ba2 O5 . 3_545 120.4(11)
O7 Ba2 O2 1_655 . 145.3(11)
O10 Ba2 O2 . . 118.7(9)
O5 Ba2 O2 . . 78.8(10)
O11 Ba2 O2 . . 51.8(7)
O12 Ba2 O2 1_655 . 115.0(9)
O10 Ba2 O2 2_554 . 53.1(8)
OW1 Ba2 O2 . . 68.3(5)
O5 Ba2 O2 3_545 . 102.4(9)
O7 Ba2 O3 1_655 . 57.0(10)
O10 Ba2 O3 . . 142.5(8)
O5 Ba2 O3 . . 54.4(9)
O11 Ba2 O3 . . 55.3(6)
O12 Ba2 O3 1_655 . 57.2(6)
O10 Ba2 O3 2_554 . 144.4(8)
OW1 Ba2 O3 . . 119.6(11)
O5 Ba2 O3 3_545 . 120.1(8)
O2 Ba2 O3 . . 98.8(7)
O7 Ba2 O2 1_655 1_655 76.4(10)
O10 Ba2 O2 . 1_655 50.6(8)
O5 Ba2 O2 . 1_655 142.9(9)
O11 Ba2 O2 . 1_655 114.1(9)
O12 Ba2 O2 1_655 1_655 51.0(6)
O10 Ba2 O2 2_554 1_655 114.5(8)
OW1 Ba2 O2 . 1_655 68.5(5)
O5 Ba2 O2 3_545 1_655 100.1(9)
O2 Ba2 O2 . 1_655 136.8(9)
O3 Ba2 O2 . 1_655 101.1(7)
O7 Ba2 Ti2 1_655 . 35.7(8)
O10 Ba2 Ti2 . . 122.2(6)
O5 Ba2 Ti2 . . 35.6(8)
O11 Ba2 Ti2 . . 84.2(6)
O12 Ba2 Ti2 1_655 . 83.0(6)
O10 Ba2 Ti2 2_554 . 127.3(6)
OW1 Ba2 Ti2 . . 153.9(10)
O5 Ba2 Ti2 3_545 . 85.7(6)
O2 Ba2 Ti2 . . 110.1(6)
O3 Ba2 Ti2 . . 34.4(5)
O2 Ba2 Ti2 1_655 . 107.9(6)
O7 Sr2 O10 1_655 . 89.2(10)
O7 Sr2 O5 1_655 . 66.8(12)
O10 Sr2 O5 . . 130.9(9)
O7 Sr2 O11 1_655 . 112.3(10)
O10 Sr2 O11 . . 151.2(9)
O5 Sr2 O11 . . 76.9(11)
O7 Sr2 O12 1_655 1_655 75.1(12)
O10 Sr2 O12 . 1_655 101.6(7)
O5 Sr2 O12 . 1_655 111.6(8)
O11 Sr2 O12 . 1_655 68.0(7)
O7 Sr2 O10 1_655 2_554 132.6(10)
O10 Sr2 O10 . 2_554 69.9(11)
O5 Sr2 O10 . 2_554 94.9(9)
O11 Sr2 O10 . 2_554 104.6(7)
O12 Sr2 O10 1_655 2_554 149.0(8)
O7 Sr2 OW1 1_655 . 143.3(9)
O10 Sr2 OW1 . . 76.6(9)
O5 Sr2 OW1 . . 145.5(9)
O11 Sr2 OW1 . . 74.7(10)
O12 Sr2 OW1 1_655 . 75.0(10)
O10 Sr2 OW1 2_554 . 74.0(9)
O7 Sr2 O5 1_655 3_545 75.0(11)
O10 Sr2 O5 . 3_545 56.2(8)
O5 Sr2 O5 . 3_545 75.9(11)
O11 Sr2 O5 . 3_545 145.8(11)
O12 Sr2 O5 1_655 3_545 142.6(11)
O10 Sr2 O5 2_554 3_545 57.9(8)
OW1 Sr2 O5 . 3_545 120.4(11)
O7 Sr2 O2 1_655 . 145.3(11)
O10 Sr2 O2 . . 118.7(9)
O5 Sr2 O2 . . 78.8(10)
O11 Sr2 O2 . . 51.8(7)
O12 Sr2 O2 1_655 . 115.0(9)
O10 Sr2 O2 2_554 . 53.1(8)
OW1 Sr2 O2 . . 68.3(5)
O5 Sr2 O2 3_545 . 102.4(9)
O7 Sr2 O3 1_655 . 57.0(10)
O10 Sr2 O3 . . 142.5(8)
O5 Sr2 O3 . . 54.4(9)
O11 Sr2 O3 . . 55.3(6)
O12 Sr2 O3 1_655 . 57.2(6)
O10 Sr2 O3 2_554 . 144.4(8)
OW1 Sr2 O3 . . 119.6(11)
O5 Sr2 O3 3_545 . 120.1(8)
O2 Sr2 O3 . . 98.8(7)
O7 Sr2 O2 1_655 1_655 76.4(10)
O10 Sr2 O2 . 1_655 50.6(8)
O5 Sr2 O2 . 1_655 142.9(9)
O11 Sr2 O2 . 1_655 114.1(9)
O12 Sr2 O2 1_655 1_655 51.0(6)
O10 Sr2 O2 2_554 1_655 114.5(8)
OW1 Sr2 O2 . 1_655 68.5(5)
O5 Sr2 O2 3_545 1_655 100.1(9)
O2 Sr2 O2 . 1_655 136.8(9)
O3 Sr2 O2 . 1_655 101.1(7)
O7 Sr2 Ti2 1_655 . 35.7(8)
O10 Sr2 Ti2 . . 122.2(6)
O5 Sr2 Ti2 . . 35.6(8)
O11 Sr2 Ti2 . . 84.2(6)
O12 Sr2 Ti2 1_655 . 83.0(6)
O10 Sr2 Ti2 2_554 . 127.3(6)
OW1 Sr2 Ti2 . . 153.9(10)
O5 Sr2 Ti2 3_545 . 85.7(6)
O2 Sr2 Ti2 . . 110.1(6)
O3 Sr2 Ti2 . . 34.4(5)
O2 Sr2 Ti2 1_655 . 107.9(6)
O3 Ti1 O3 2 . 91.4(19)
O3 Ti1 O11 2 . 87.5(16)
O3 Ti1 O11 . . 92.0(16)
O3 Ti1 O11 2 2 92.0(16)
O3 Ti1 O11 . 2 87.5(16)
O11 Ti1 O11 . 2 179(4)
O3 Ti1 O4 2 . 172.9(15)
O3 Ti1 O4 . . 83.7(6)
O11 Ti1 O4 . . 87.5(13)
O11 Ti1 O4 2 . 93.0(14)
O3 Ti1 O4 2 2 83.7(6)
O3 Ti1 O4 . 2 172.9(15)
O11 Ti1 O4 . 2 93.0(14)
O11 Ti1 O4 2 2 87.5(13)
O4 Ti1 O4 . 2 101.5(16)
O3 Ti1 Ti3 2 1_455 43.8(9)
O3 Ti1 Ti3 . 1_455 135.2(14)
O11 Ti1 Ti3 . 1_455 86.9(5)
O11 Ti1 Ti3 2 1_455 93.1(5)
O4 Ti1 Ti3 . 1_455 140.8(13)
O4 Ti1 Ti3 2 1_455 40.2(8)
O3 Ti1 Ti3 2 . 135.2(14)
O3 Ti1 Ti3 . . 43.8(9)
O11 Ti1 Ti3 . . 93.1(5)
O11 Ti1 Ti3 2 . 86.9(5)
O4 Ti1 Ti3 . . 40.2(8)
O4 Ti1 Ti3 2 . 140.8(13)
Ti3 Ti1 Ti3 1_455 . 179.0(14)
O3 Ti1 Sr1 2 2 95.7(9)
O3 Ti1 Sr1 . 2 128.0(9)
O11 Ti1 Sr1 . 2 139.6(15)
O11 Ti1 Sr1 2 2 41.0(14)
O4 Ti1 Sr1 . 2 91.3(9)
O4 Ti1 Sr1 2 2 47.8(7)
Ti3 Ti1 Sr1 1_455 2 69.1(3)
Ti3 Ti1 Sr1 . 2 111.4(4)
O3 Ti1 Ba1 2 2 95.7(9)
O3 Ti1 Ba1 . 2 128.0(9)
O11 Ti1 Ba1 . 2 139.6(15)
O11 Ti1 Ba1 2 2 41.0(14)
O4 Ti1 Ba1 . 2 91.3(9)
O4 Ti1 Ba1 2 2 47.8(7)
Ti3 Ti1 Ba1 1_455 2 69.1(3)
Ti3 Ti1 Ba1 . 2 111.4(4)
Sr1 Ti1 Ba1 2 2 0.00(13)
O3 Ti1 Sr1 2 . 128.0(9)
O3 Ti1 Sr1 . . 95.7(9)
O11 Ti1 Sr1 . . 41.0(14)
O11 Ti1 Sr1 2 . 139.6(15)
O4 Ti1 Sr1 . . 47.8(7)
O4 Ti1 Sr1 2 . 91.3(9)
Ti3 Ti1 Sr1 1_455 . 111.4(4)
Ti3 Ti1 Sr1 . . 69.1(3)
Sr1 Ti1 Sr1 2 . 118.3(6)
Ba1 Ti1 Sr1 2 . 118.3(6)
O3 Ti1 Ba1 2 . 128.0(9)
O3 Ti1 Ba1 . . 95.7(9)
O11 Ti1 Ba1 . . 41.0(14)
O11 Ti1 Ba1 2 . 139.6(15)
O4 Ti1 Ba1 . . 47.8(7)
O4 Ti1 Ba1 2 . 91.3(9)
Ti3 Ti1 Ba1 1_455 . 111.4(4)
Ti3 Ti1 Ba1 . . 69.1(3)
Sr1 Ti1 Ba1 2 . 118.3(6)
Ba1 Ti1 Ba1 2 . 118.3(6)
Sr1 Ti1 Ba1 . . 0.00(16)
O5 Ti2 O7 2 2 110.1(15)
O5 Ti2 O10 2 4_546 92.4(14)
O7 Ti2 O10 2 4_546 89.9(16)
O5 Ti2 O3 2 . 91.6(15)
O7 Ti2 O3 2 . 95.3(16)
O10 Ti2 O3 4_546 . 171.9(13)
O5 Ti2 O5 2 . 77.3(15)
O7 Ti2 O5 2 . 172.6(17)
O10 Ti2 O5 4_546 . 89.8(13)
O3 Ti2 O5 . . 84.2(13)
O5 Ti2 O7 2 1_655 167.2(17)
O7 Ti2 O7 2 1_655 82.7(16)
O10 Ti2 O7 4_546 1_655 87.5(15)
O3 Ti2 O7 . 1_655 87.0(15)
O5 Ti2 O7 . 1_655 89.8(15)
O5 Ti2 Ti2 2 2_655 154.3(12)
O7 Ti2 Ti2 2 2_655 44.2(12)
O10 Ti2 Ti2 4_546 2_655 87.0(10)
O3 Ti2 Ti2 . 2_655 92.4(9)
O5 Ti2 Ti2 . 2_655 128.3(12)
O7 Ti2 Ti2 1_655 2_655 38.5(10)
O5 Ti2 Ti2 2 2 42.2(11)
O7 Ti2 Ti2 2 2 152.3(13)
O10 Ti2 Ti2 4_546 2 92.4(10)
O3 Ti2 Ti2 . 2 85.8(9)
O5 Ti2 Ti2 . 2 35.1(10)
O7 Ti2 Ti2 1_655 2 124.9(12)
Ti2 Ti2 Ti2 2_655 2 163.4(8)
O5 Ti2 Sr2 2 . 121.5(11)
O7 Ti2 Sr2 2 . 123.5(13)
O10 Ti2 Sr2 4_546 . 108.2(8)
O3 Ti2 Sr2 . . 63.7(9)
O5 Ti2 Sr2 . . 49.7(10)
O7 Ti2 Sr2 1_655 . 46.9(11)
Ti2 Ti2 Sr2 2_655 . 82.8(4)
Ti2 Ti2 Sr2 2 . 81.7(4)
O5 Ti2 Ba2 2 . 121.5(11)
O7 Ti2 Ba2 2 . 123.5(13)
O10 Ti2 Ba2 4_546 . 108.2(8)
O3 Ti2 Ba2 . . 63.7(9)
O5 Ti2 Ba2 . . 49.7(10)
O7 Ti2 Ba2 1_655 . 46.9(11)
Ti2 Ti2 Ba2 2_655 . 82.8(4)
Ti2 Ti2 Ba2 2 . 81.7(4)
Sr2 Ti2 Ba2 . . 0.00(15)
O5 Ti2 Sr2 2 4_546 52.3(11)
O7 Ti2 Sr2 2 4_546 93.1(13)
O10 Ti2 Sr2 4_546 4_546 41.9(8)
O3 Ti2 Sr2 . 4_546 143.4(10)
O5 Ti2 Sr2 . 4_546 91.7(10)
O7 Ti2 Sr2 1_655 4_546 129.4(12)
Ti2 Ti2 Sr2 2_655 4_546 117.6(3)
Ti2 Ti2 Sr2 2 4_546 71.0(3)
Sr2 Ti2 Sr2 . 4_546 135.8(3)
Ba2 Ti2 Sr2 . 4_546 135.8(3)
O5 Ti2 Ba2 2 4_546 52.3(11)
O7 Ti2 Ba2 2 4_546 93.1(13)
O10 Ti2 Ba2 4_546 4_546 41.9(8)
O3 Ti2 Ba2 . 4_546 143.4(10)
O5 Ti2 Ba2 . 4_546 91.7(10)
O7 Ti2 Ba2 1_655 4_546 129.4(12)
Ti2 Ti2 Ba2 2_655 4_546 117.6(3)
Ti2 Ti2 Ba2 2 4_546 71.0(3)
Sr2 Ti2 Ba2 . 4_546 135.8(3)
Ba2 Ti2 Ba2 . 4_546 135.8(3)
Sr2 Ti2 Ba2 4_546 4_546 0.00(8)
O4 Ti3 O4 . 2_655 94.8(16)
O4 Ti3 O12 . 1_655 87.6(14)
O4 Ti3 O12 2_655 1_655 93.5(14)
O4 Ti3 O12 . 2 93.5(14)
O4 Ti3 O12 2_655 2 87.6(14)
O12 Ti3 O12 1_655 2 178(3)
O4 Ti3 O3 . . 82.4(6)
O4 Ti3 O3 2_655 . 173.6(14)
O12 Ti3 O3 1_655 . 92.1(14)
O12 Ti3 O3 2 . 86.9(14)
O4 Ti3 O3 . 2_655 173.6(14)
O4 Ti3 O3 2_655 2_655 82.4(6)
O12 Ti3 O3 1_655 2_655 86.9(14)
O12 Ti3 O3 2 2_655 92.1(14)
O3 Ti3 O3 . 2_655 100.9(17)
O4 Ti3 Ti1 . . 42.6(8)
O4 Ti3 Ti1 2_655 . 136.4(13)
O12 Ti3 Ti1 1_655 . 93.4(5)
O12 Ti3 Ti1 2 . 86.7(5)
O3 Ti3 Ti1 . . 40.0(9)
O3 Ti3 Ti1 2_655 . 141.0(13)
O4 Ti3 Ti1 . 1_655 136.4(13)
O4 Ti3 Ti1 2_655 1_655 42.6(8)
O12 Ti3 Ti1 1_655 1_655 86.7(5)
O12 Ti3 Ti1 2 1_655 93.4(5)
O3 Ti3 Ti1 . 1_655 141.0(13)
O3 Ti3 Ti1 2_655 1_655 40.0(9)
Ti1 Ti3 Ti1 . 1_655 179.0(14)
O4 Ti3 Ba1 . 2_655 89.9(8)
O4 Ti3 Ba1 2_655 2_655 46.0(7)
O12 Ti3 Ba1 1_655 2_655 139.0(14)
O12 Ti3 Ba1 2 2_655 42.2(13)
O3 Ti3 Ba1 . 2_655 128.1(8)
O3 Ti3 Ba1 2_655 2_655 92.2(8)
Ti1 Ti3 Ba1 . 2_655 111.8(4)
Ti1 Ti3 Ba1 1_655 2_655 67.7(3)
O4 Ti3 Sr1 . 2_655 89.9(8)
O4 Ti3 Sr1 2_655 2_655 46.0(7)
O12 Ti3 Sr1 1_655 2_655 139.0(14)
O12 Ti3 Sr1 2 2_655 42.2(13)
O3 Ti3 Sr1 . 2_655 128.1(8)
O3 Ti3 Sr1 2_655 2_655 92.2(8)
Ti1 Ti3 Sr1 . 2_655 111.8(4)
Ti1 Ti3 Sr1 1_655 2_655 67.7(3)
Ba1 Ti3 Sr1 2_655 2_655 0.00(9)
O4 Ti3 Sr1 . . 46.0(7)
O4 Ti3 Sr1 2_655 . 89.9(8)
O12 Ti3 Sr1 1_655 . 42.2(13)
O12 Ti3 Sr1 2 . 139.0(14)
O3 Ti3 Sr1 . . 92.2(8)
O3 Ti3 Sr1 2_655 . 128.1(8)
Ti1 Ti3 Sr1 . . 67.7(3)
Ti1 Ti3 Sr1 1_655 . 111.8(4)
Ba1 Ti3 Sr1 2_655 . 118.2(5)
Sr1 Ti3 Sr1 2_655 . 118.2(5)
O4 Ti3 Ba1 . . 46.0(7)
O4 Ti3 Ba1 2_655 . 89.9(8)
O12 Ti3 Ba1 1_655 . 42.2(13)
O12 Ti3 Ba1 2 . 139.0(14)
O3 Ti3 Ba1 . . 92.2(8)
O3 Ti3 Ba1 2_655 . 128.1(8)
Ti1 Ti3 Ba1 . . 67.7(3)
Ti1 Ti3 Ba1 1_655 . 111.8(4)
Ba1 Ti3 Ba1 2_655 . 118.2(5)
Sr1 Ti3 Ba1 2_655 . 118.2(5)
Sr1 Ti3 Ba1 . . 0.00(14)
O6 Ti4 O8 2 2 104.2(14)
O6 Ti4 O4 2 . 103.4(12)
O8 Ti4 O4 2 . 91.3(15)
O6 Ti4 O9 2 4_556 93.6(13)
O8 Ti4 O9 2 4_556 92.6(17)
O4 Ti4 O9 . 4_556 161.1(12)
O6 Ti4 O6 2 . 86.8(11)
O8 Ti4 O6 2 . 168.8(16)
O4 Ti4 O6 . . 88.5(10)
O9 Ti4 O6 4_556 . 84.1(12)
O6 Ti4 O8 2 1_655 175.3(15)
O8 Ti4 O8 2 1_655 79.9(16)
O4 Ti4 O8 . 1_655 78.7(14)
O9 Ti4 O8 4_556 1_655 83.7(15)
O6 Ti4 O8 . 1_655 89.1(13)
O6 Ti4 Ti4 2 2 47.0(9)
O8 Ti4 Ti4 2 2 151.0(13)
O4 Ti4 Ti4 . 2 92.7(8)
O9 Ti4 Ti4 4_556 2 92.8(10)
O6 Ti4 Ti4 . 2 40.2(8)
O8 Ti4 Ti4 1_655 2 129.0(12)
O6 Ti4 Ti4 2 2_655 146.8(10)
O8 Ti4 Ti4 2 2_655 42.9(12)
O4 Ti4 Ti4 . 2_655 84.8(8)
O9 Ti4 Ti4 4_556 2_655 85.5(10)
O6 Ti4 Ti4 . 2_655 126.0(10)
O8 Ti4 Ti4 1_655 2_655 37.1(10)
Ti4 Ti4 Ti4 2 2_655 166.1(8)
O6 Ti4 Sr1 2 . 128.8(9)
O8 Ti4 Sr1 2 . 122.5(13)
O4 Ti4 Sr1 . . 59.3(7)
O9 Ti4 Sr1 4_556 . 103.5(8)
O6 Ti4 Sr1 . . 48.6(8)
O8 Ti4 Sr1 1_655 . 48.6(11)
Ti4 Ti4 Sr1 2 . 83.7(4)
Ti4 Ti4 Sr1 2_655 . 83.3(4)
O6 Ti4 Ba1 2 . 128.8(9)
O8 Ti4 Ba1 2 . 122.5(13)
O4 Ti4 Ba1 . . 59.3(7)
O9 Ti4 Ba1 4_556 . 103.5(8)
O6 Ti4 Ba1 . . 48.6(8)
O8 Ti4 Ba1 1_655 . 48.6(11)
Ti4 Ti4 Ba1 2 . 83.7(4)
Ti4 Ti4 Ba1 2_655 . 83.3(4)
Sr1 Ti4 Ba1 . . 0.00(19)
O6 Ti4 Ba1 2 4_556 48.9(9)
O8 Ti4 Ba1 2 4_556 92.0(13)
O4 Ti4 Ba1 . 4_556 151.9(8)
O9 Ti4 Ba1 4_556 4_556 46.4(9)
O6 Ti4 Ba1 . 4_556 93.4(8)
O8 Ti4 Ba1 1_655 4_556 129.3(12)
Ti4 Ti4 Ba1 2 4_556 71.6(3)
Ti4 Ti4 Ba1 2_655 4_556 115.8(3)
Sr1 Ti4 Ba1 . 4_556 137.7(3)
Ba1 Ti4 Ba1 . 4_556 137.7(3)
O6 Ti4 Sr1 2 4_556 48.9(9)
O8 Ti4 Sr1 2 4_556 92.0(13)
O4 Ti4 Sr1 . 4_556 151.9(8)
O9 Ti4 Sr1 4_556 4_556 46.4(9)
O6 Ti4 Sr1 . 4_556 93.4(8)
O8 Ti4 Sr1 1_655 4_556 129.3(12)
Ti4 Ti4 Sr1 2 4_556 71.6(3)
Ti4 Ti4 Sr1 2_655 4_556 115.8(3)
Sr1 Ti4 Sr1 . 4_556 137.7(3)
Ba1 Ti4 Sr1 . 4_556 137.7(3)
Ba1 Ti4 Sr1 4_556 4_556 0.00(15)
O9 Si1 O9 2_654 . 121(2)
O9 Si1 O1 2_654 2_554 106.4(15)
O9 Si1 O1 . 2_554 102.7(15)
O9 Si1 O1 2_654 1_655 102.7(15)
O9 Si1 O1 . 1_655 106.4(15)
O1 Si1 O1 2_554 1_655 119(3)
O9 Si1 Sr1 2_654 2_554 139.1(12)
O9 Si1 Sr1 . 2_554 44.1(10)
O1 Si1 Sr1 2_554 2_554 59.5(12)
O1 Si1 Sr1 1_655 2_554 117.9(13)
O9 Si1 Ba1 2_654 2_554 139.1(12)
O9 Si1 Ba1 . 2_554 44.1(10)
O1 Si1 Ba1 2_554 2_554 59.5(12)
O1 Si1 Ba1 1_655 2_554 117.9(13)
Sr1 Si1 Ba1 2_554 2_554 0.00(13)
O9 Si1 Ba1 2_654 1_655 44.1(10)
O9 Si1 Ba1 . 1_655 139.1(12)
O1 Si1 Ba1 2_554 1_655 117.9(13)
O1 Si1 Ba1 1_655 1_655 59.5(12)
Sr1 Si1 Ba1 2_554 1_655 175.6(7)
Ba1 Si1 Ba1 2_554 1_655 175.6(7)
O9 Si1 Sr1 2_654 1_655 44.1(10)
O9 Si1 Sr1 . 1_655 139.1(12)
O1 Si1 Sr1 2_554 1_655 117.9(13)
O1 Si1 Sr1 1_655 1_655 59.5(12)
Sr1 Si1 Sr1 2_554 1_655 175.6(7)
Ba1 Si1 Sr1 2_554 1_655 175.6(7)
Ba1 Si1 Sr1 1_655 1_655 0.00(8)
O9 Si1 Ba1 2_654 . 135.3(11)
O9 Si1 Ba1 . . 47.6(10)
O1 Si1 Ba1 2_554 . 118.1(13)
O1 Si1 Ba1 1_655 . 59.3(12)
Sr1 Si1 Ba1 2_554 . 69.41(11)
Ba1 Si1 Ba1 2_554 . 69.41(11)
Ba1 Si1 Ba1 1_655 . 110.41(12)
Sr1 Si1 Ba1 1_655 . 110.41(12)
O9 Si1 Sr1 2_654 . 135.3(11)
O9 Si1 Sr1 . . 47.6(10)
O1 Si1 Sr1 2_554 . 118.1(13)
O1 Si1 Sr1 1_655 . 59.3(12)
Sr1 Si1 Sr1 2_554 . 69.41(11)
Ba1 Si1 Sr1 2_554 . 69.41(11)
Ba1 Si1 Sr1 1_655 . 110.41(12)
Sr1 Si1 Sr1 1_655 . 110.41(12)
Ba1 Si1 Sr1 . . 0.00(9)
O9 Si1 Sr1 2_654 2_654 47.6(10)
O9 Si1 Sr1 . 2_654 135.3(11)
O1 Si1 Sr1 2_554 2_654 59.3(12)
O1 Si1 Sr1 1_655 2_654 118.1(13)
Sr1 Si1 Sr1 2_554 2_654 110.41(12)
Ba1 Si1 Sr1 2_554 2_654 110.41(12)
Ba1 Si1 Sr1 1_655 2_654 69.41(11)
Sr1 Si1 Sr1 1_655 2_654 69.41(11)
Ba1 Si1 Sr1 . 2_654 175.6(7)
Sr1 Si1 Sr1 . 2_654 175.6(7)
O9 Si1 Ba1 2_654 2_654 47.6(10)
O9 Si1 Ba1 . 2_654 135.3(11)
O1 Si1 Ba1 2_554 2_654 59.3(12)
O1 Si1 Ba1 1_655 2_654 118.1(13)
Sr1 Si1 Ba1 2_554 2_654 110.41(12)
Ba1 Si1 Ba1 2_554 2_654 110.41(12)
Ba1 Si1 Ba1 1_655 2_654 69.41(11)
Sr1 Si1 Ba1 1_655 2_654 69.41(11)
Ba1 Si1 Ba1 . 2_654 175.6(7)
Sr1 Si1 Ba1 . 2_654 175.6(7)
Sr1 Si1 Ba1 2_654 2_654 0.00(8)
O2 Si2 O11 . . 108(2)
O2 Si2 O12 . . 111(2)
O11 Si2 O12 . . 116.0(7)
O2 Si2 O1 . . 106.8(11)
O11 Si2 O1 . . 107(2)
O12 Si2 O1 . . 107(2)
O2 Si2 Sr1 . . 111.4(12)
O11 Si2 Sr1 . . 48.7(17)
O12 Si2 Sr1 . . 137.2(18)
O1 Si2 Sr1 . . 58.9(13)
O2 Si2 Ba1 . . 111.4(12)
O11 Si2 Ba1 . . 48.7(17)
O12 Si2 Ba1 . . 137.2(18)
O1 Si2 Ba1 . . 58.9(13)
Sr1 Si2 Ba1 . . 0.00(18)
O2 Si2 Ba2 . . 58.8(12)
O11 Si2 Ba2 . . 49.6(17)
O12 Si2 Ba2 . . 135.6(18)
O1 Si2 Ba2 . . 117.1(12)
Sr1 Si2 Ba2 . . 70.77(13)
Ba1 Si2 Ba2 . . 70.77(13)
O2 Si2 Sr2 . . 58.8(12)
O11 Si2 Sr2 . . 49.6(17)
O12 Si2 Sr2 . . 135.6(18)
O1 Si2 Sr2 . . 117.1(12)
Sr1 Si2 Sr2 . . 70.77(13)
Ba1 Si2 Sr2 . . 70.77(13)
Ba2 Si2 Sr2 . . 0.00(16)
O2 Si2 Sr1 . 1_455 114.7(11)
O11 Si2 Sr1 . 1_455 137(2)
O12 Si2 Sr1 . 1_455 49.6(15)
O1 Si2 Sr1 . 1_455 58.6(13)
Sr1 Si2 Sr1 . 1_455 109.5(5)
Ba1 Si2 Sr1 . 1_455 109.5(5)
Ba2 Si2 Sr1 . 1_455 171.95(17)
Sr2 Si2 Sr1 . 1_455 171.95(17)
O2 Si2 Ba1 . 1_455 114.7(11)
O11 Si2 Ba1 . 1_455 137(2)
O12 Si2 Ba1 . 1_455 49.6(15)
O1 Si2 Ba1 . 1_455 58.6(13)
Sr1 Si2 Ba1 . 1_455 109.5(5)
Ba1 Si2 Ba1 . 1_455 109.5(5)
Ba2 Si2 Ba1 . 1_455 171.95(17)
Sr2 Si2 Ba1 . 1_455 171.95(17)
Sr1 Si2 Ba1 1_455 1_455 0.00(10)
O2 Si2 Sr2 . 1_455 63.3(12)
O11 Si2 Sr2 . 1_455 137(2)
O12 Si2 Sr2 . 1_455 48.5(15)
O1 Si2 Sr2 . 1_455 115.8(12)
Sr1 Si2 Sr2 . 1_455 171.96(16)
Ba1 Si2 Sr2 . 1_455 171.96(16)
Ba2 Si2 Sr2 . 1_455 109.1(5)
Sr2 Si2 Sr2 . 1_455 109.1(5)
Sr1 Si2 Sr2 1_455 1_455 69.50(12)
Ba1 Si2 Sr2 1_455 1_455 69.50(12)
O2 Si2 Ba2 . 1_455 63.3(12)
O11 Si2 Ba2 . 1_455 137(2)
O12 Si2 Ba2 . 1_455 48.5(15)
O1 Si2 Ba2 . 1_455 115.8(12)
Sr1 Si2 Ba2 . 1_455 171.96(16)
Ba1 Si2 Ba2 . 1_455 171.96(16)
Ba2 Si2 Ba2 . 1_455 109.1(5)
Sr2 Si2 Ba2 . 1_455 109.1(5)
Sr1 Si2 Ba2 1_455 1_455 69.50(12)
Ba1 Si2 Ba2 1_455 1_455 69.50(12)
Sr2 Si2 Ba2 1_455 1_455 0.00(11)
O10 Si3 O10 . 2_654 118(2)
O10 Si3 O2 . 1_655 106.6(14)
O10 Si3 O2 2_654 1_655 111.2(15)
O10 Si3 O2 . 2_554 111.2(15)
O10 Si3 O2 2_654 2_554 106.6(14)
O2 Si3 O2 1_655 2_554 102(2)
O10 Si3 Sr2 . 2_554 51.4(9)
O10 Si3 Sr2 2_654 2_554 131.8(11)
O2 Si3 Sr2 1_655 2_554 116.8(12)
O2 Si3 Sr2 2_554 2_554 59.8(11)
O10 Si3 Ba2 . 2_554 51.4(9)
O10 Si3 Ba2 2_654 2_554 131.8(11)
O2 Si3 Ba2 1_655 2_554 116.8(12)
O2 Si3 Ba2 2_554 2_554 59.8(11)
Sr2 Si3 Ba2 2_554 2_554 0.0(2)
O10 Si3 Ba2 . 1_655 131.8(11)
O10 Si3 Ba2 2_654 1_655 51.4(9)
O2 Si3 Ba2 1_655 1_655 59.8(11)
O2 Si3 Ba2 2_554 1_655 116.8(12)
Sr2 Si3 Ba2 2_554 1_655 175.3(8)
Ba2 Si3 Ba2 2_554 1_655 175.3(8)
O10 Si3 Sr2 . 1_655 131.8(11)
O10 Si3 Sr2 2_654 1_655 51.4(9)
O2 Si3 Sr2 1_655 1_655 59.8(11)
O2 Si3 Sr2 2_554 1_655 116.8(12)
Sr2 Si3 Sr2 2_554 1_655 175.3(8)
Ba2 Si3 Sr2 2_554 1_655 175.3(8)
Ba2 Si3 Sr2 1_655 1_655 0.00(17)
O10 Si3 Ba2 . 2_654 140.7(12)
O10 Si3 Ba2 2_654 2_654 43.0(9)
O2 Si3 Ba2 1_655 2_654 112.5(12)
O2 Si3 Ba2 2_554 2_654 64.3(11)
Sr2 Si3 Ba2 2_554 2_654 110.44(13)
Ba2 Si3 Ba2 2_554 2_654 110.44(13)
Ba2 Si3 Ba2 1_655 2_654 69.35(13)
Sr2 Si3 Ba2 1_655 2_654 69.35(13)
O10 Si3 Sr2 . 2_654 140.7(12)
O10 Si3 Sr2 2_654 2_654 43.0(9)
O2 Si3 Sr2 1_655 2_654 112.5(12)
O2 Si3 Sr2 2_554 2_654 64.3(11)
Sr2 Si3 Sr2 2_554 2_654 110.44(13)
Ba2 Si3 Sr2 2_554 2_654 110.44(13)
Ba2 Si3 Sr2 1_655 2_654 69.35(13)
Sr2 Si3 Sr2 1_655 2_654 69.35(13)
Ba2 Si3 Sr2 2_654 2_654 0.00(16)
O10 Si3 Sr2 . . 43.0(9)
O10 Si3 Sr2 2_654 . 140.7(12)
O2 Si3 Sr2 1_655 . 64.3(11)
O2 Si3 Sr2 2_554 . 112.5(12)
Sr2 Si3 Sr2 2_554 . 69.35(13)
Ba2 Si3 Sr2 2_554 . 69.35(13)
Ba2 Si3 Sr2 1_655 . 110.44(13)
Sr2 Si3 Sr2 1_655 . 110.44(13)
Ba2 Si3 Sr2 2_654 . 175.3(7)
Sr2 Si3 Sr2 2_654 . 175.3(7)
O10 Si3 Ba2 . . 43.0(9)
O10 Si3 Ba2 2_654 . 140.7(12)
O2 Si3 Ba2 1_655 . 64.3(11)
O2 Si3 Ba2 2_554 . 112.5(12)
Sr2 Si3 Ba2 2_554 . 69.35(13)
Ba2 Si3 Ba2 2_554 . 69.35(13)
Ba2 Si3 Ba2 1_655 . 110.44(13)
Sr2 Si3 Ba2 1_655 . 110.44(13)
Ba2 Si3 Ba2 2_654 . 175.3(7)
Sr2 Si3 Ba2 2_654 . 175.3(7)
Sr2 Si3 Ba2 . . 0.00(17)
Si2 O1 Si1 . 1_455 154(2)
Si2 O1 Sr1 . . 94.1(14)
Si1 O1 Sr1 1_455 . 93.0(14)
Si2 O1 Ba1 . . 94.1(14)
Si1 O1 Ba1 1_455 . 93.0(14)
Sr1 O1 Ba1 . . 0.0(2)
Si2 O1 Ba1 . 1_455 95.0(14)
Si1 O1 Ba1 1_455 1_455 93.8(14)
Sr1 O1 Ba1 . 1_455 144.5(11)
Ba1 O1 Ba1 . 1_455 144.5(11)
Si2 O1 Sr1 . 1_455 95.0(14)
Si1 O1 Sr1 1_455 1_455 93.8(14)
Sr1 O1 Sr1 . 1_455 144.5(11)
Ba1 O1 Sr1 . 1_455 144.5(11)
Ba1 O1 Sr1 1_455 1_455 0.0(2)
Si2 O2 Si3 . 1_455 168(2)
Si2 O2 Sr2 . . 94.8(13)
Si3 O2 Sr2 1_455 . 93.3(13)
Si2 O2 Ba2 . . 94.8(13)
Si3 O2 Ba2 1_455 . 93.3(13)
Sr2 O2 Ba2 . . 0.00(18)
Si2 O2 Ba2 . 1_455 90.7(13)
Si3 O2 Ba2 1_455 1_455 89.1(12)
Sr2 O2 Ba2 . 1_455 136.8(9)
Ba2 O2 Ba2 . 1_455 136.8(9)
Si2 O2 Sr2 . 1_455 90.7(13)
Si3 O2 Sr2 1_455 1_455 89.1(12)
Sr2 O2 Sr2 . 1_455 136.8(9)
Ba2 O2 Sr2 . 1_455 136.8(9)
Ba2 O2 Sr2 1_455 1_455 0.0(2)
Ti1 O3 Ti2 . . 137.3(16)
Ti1 O3 Ti3 . . 96.2(12)
Ti2 O3 Ti3 . . 125.9(15)
Ti1 O3 Ba2 . . 100.8(11)
Ti2 O3 Ba2 . . 81.9(9)
Ti3 O3 Ba2 . . 97.8(11)
Ti1 O3 Sr2 . . 100.8(11)
Ti2 O3 Sr2 . . 81.9(9)
Ti3 O3 Sr2 . . 97.8(11)
Ba2 O3 Sr2 . . 0.0(2)
Ti3 O4 Ti1 . . 97.2(11)
Ti3 O4 Ti4 . . 134.4(13)
Ti1 O4 Ti4 . . 123.4(14)
Ti3 O4 Sr1 . . 106.9(10)
Ti1 O4 Sr1 . . 102.7(8)
Ti4 O4 Sr1 . . 85.3(8)
Ti3 O4 Ba1 . . 106.9(10)
Ti1 O4 Ba1 . . 102.7(8)
Ti4 O4 Ba1 . . 85.3(8)
Sr1 O4 Ba1 . . 0.00(16)
Ti2 O5 Ti2 2 . 102.7(15)
Ti2 O5 Ba2 2 . 146.5(18)
Ti2 O5 Ba2 . . 94.7(14)
Ti2 O5 Sr2 2 . 146.5(18)
Ti2 O5 Sr2 . . 94.7(14)
Ba2 O5 Sr2 . . 0.0(2)
Ti2 O5 Ba2 2 3_545 100.5(15)
Ti2 O5 Ba2 . 3_545 101.0(13)
Ba2 O5 Ba2 . 3_545 104.1(11)
Sr2 O5 Ba2 . 3_545 104.1(11)
Ti2 O5 Sr2 2 3_545 100.5(15)
Ti2 O5 Sr2 . 3_545 101.0(13)
Ba2 O5 Sr2 . 3_545 104.1(11)
Sr2 O5 Sr2 . 3_545 104.1(11)
Ba2 O5 Sr2 3_545 3_545 0.0(2)
Ti4 O6 Ti4 2 . 92.8(11)
Ti4 O6 Ba1 2 . 143.9(14)
Ti4 O6 Ba1 . . 95.3(11)
Ti4 O6 Sr1 2 . 143.9(14)
Ti4 O6 Sr1 . . 95.3(11)
Ba1 O6 Sr1 . . 0.0(2)
Ti4 O6 Ba1 2 3 103.0(11)
Ti4 O6 Ba1 . 3 102.9(10)
Ba1 O6 Ba1 . 3 109.3(9)
Sr1 O6 Ba1 . 3 109.3(9)
Ti4 O6 Sr1 2 3 103.0(11)
Ti4 O6 Sr1 . 3 102.9(10)
Ba1 O6 Sr1 . 3 109.3(9)
Sr1 O6 Sr1 . 3 109.3(9)
Ba1 O6 Sr1 3 3 0.00(17)
Ti2 O7 Ti2 2 1_455 97.3(16)
Ti2 O7 Ba2 2 1_455 150(2)
Ti2 O7 Ba2 1_455 1_455 97.3(15)
Ti2 O7 Sr2 2 1_455 150(2)
Ti2 O7 Sr2 1_455 1_455 97.3(15)
Ba2 O7 Sr2 1_455 1_455 0.0(2)
Ti4 O8 Ti4 2 1_455 100.0(16)
Ti4 O8 Ba1 2 1_455 152(2)
Ti4 O8 Ba1 1_455 1_455 93.7(15)
Ti4 O8 Sr1 2 1_455 152(2)
Ti4 O8 Sr1 1_455 1_455 93.7(15)
Ba1 O8 Sr1 1_455 1_455 0.0(2)
Si1 O9 Ti4 . 4 122.5(19)
Si1 O9 Sr1 . 2_554 110.6(13)
Ti4 O9 Sr1 4 2_554 113.9(13)
Si1 O9 Ba1 . 2_554 110.6(13)
Ti4 O9 Ba1 4 2_554 113.9(13)
Sr1 O9 Ba1 2_554 2_554 0.00(15)
Si1 O9 Sr1 . . 107.0(13)
Ti4 O9 Sr1 4 . 101.7(11)
Sr1 O9 Sr1 2_554 . 97.3(10)
Ba1 O9 Sr1 2_554 . 97.3(10)
Si1 O9 Ba1 . . 107.0(13)
Ti4 O9 Ba1 4 . 101.7(11)
Sr1 O9 Ba1 2_554 . 97.3(10)
Ba1 O9 Ba1 2_554 . 97.3(10)
Sr1 O9 Ba1 . . 0.00(18)
Si3 O10 Ti2 . 4_545 124.0(19)
Si3 O10 Sr2 . . 112.7(13)
Ti2 O10 Sr2 4_545 . 108.2(11)
Si3 O10 Ba2 . . 112.7(13)
Ti2 O10 Ba2 4_545 . 108.2(11)
Sr2 O10 Ba2 . . 0.0(2)
Si3 O10 Ba2 . 2_554 102.5(12)
Ti2 O10 Ba2 4_545 2_554 110.1(12)
Sr2 O10 Ba2 . 2_554 95.3(9)
Ba2 O10 Ba2 . 2_554 95.3(9)
Si3 O10 Sr2 . 2_554 102.5(12)
Ti2 O10 Sr2 4_545 2_554 110.1(12)
Sr2 O10 Sr2 . 2_554 95.3(9)
Ba2 O10 Sr2 . 2_554 95.3(9)
Ba2 O10 Sr2 2_554 2_554 0.0(2)
Si2 O11 Ti1 . . 124.8(9)
Si2 O11 Ba1 . . 106(2)
Ti1 O11 Ba1 . . 110.8(18)
Si2 O11 Sr1 . . 106(2)
Ti1 O11 Sr1 . . 110.8(18)
Ba1 O11 Sr1 . . 0.0(2)
Si2 O11 Ba2 . . 105(2)
Ti1 O11 Ba2 . . 111.2(18)
Ba1 O11 Ba2 . . 95.2(5)
Sr1 O11 Ba2 . . 95.2(5)
Si2 O11 Sr2 . . 105(2)
Ti1 O11 Sr2 . . 111.2(18)
Ba1 O11 Sr2 . . 95.2(5)
Sr1 O11 Sr2 . . 95.2(5)
Ba2 O11 Sr2 . . 0.0(2)
Si2 O12 Ti3 . 1_455 125.6(9)
Si2 O12 Sr2 . 1_455 106.4(18)
Ti3 O12 Sr2 1_455 1_455 111.5(16)
Si2 O12 Ba2 . 1_455 106.4(18)
Ti3 O12 Ba2 1_455 1_455 111.5(16)
Sr2 O12 Ba2 1_455 1_455 0.0(2)
Si2 O12 Ba1 . 1_455 105.1(18)
Ti3 O12 Ba1 1_455 1_455 110.1(17)
Sr2 O12 Ba1 1_455 1_455 93.1(4)
Ba2 O12 Ba1 1_455 1_455 93.1(4)
Si2 O12 Sr1 . 1_455 105.1(18)
Ti3 O12 Sr1 1_455 1_455 110.1(17)
Sr2 O12 Sr1 1_455 1_455 93.1(4)
Ba2 O12 Sr1 1_455 1_455 93.1(4)
Ba1 O12 Sr1 1_455 1_455 0.0(2)
Sr1 OW1 Ba1 . . 0.00(17)
Sr1 OW1 Sr1 . 2_554 91(2)
Ba1 OW1 Sr1 . 2_554 91(2)
Sr1 OW1 Ba1 . 2_554 91(2)
Ba1 OW1 Ba1 . 2_554 91(2)
Sr1 OW1 Ba1 2_554 2_554 0.0(2)
Sr1 OW1 Sr2 . 2_554 178.2(19)
Ba1 OW1 Sr2 . 2_554 178.2(19)
Sr1 OW1 Sr2 2_554 2_554 90.91(8)
Ba1 OW1 Sr2 2_554 2_554 90.91(8)
Sr1 OW1 Ba2 . 2_554 178.2(19)
Ba1 OW1 Ba2 . 2_554 178.2(19)
Sr1 OW1 Ba2 2_554 2_554 90.91(8)
Ba1 OW1 Ba2 2_554 2_554 90.91(8)
Sr2 OW1 Ba2 2_554 2_554 0.0(2)
Sr1 OW1 Sr2 . . 90.91(8)
Ba1 OW1 Sr2 . . 90.91(8)
Sr1 OW1 Sr2 2_554 . 178.2(19)
Ba1 OW1 Sr2 2_554 . 178.2(19)
Sr2 OW1 Sr2 2_554 . 87.3(19)
Ba2 OW1 Sr2 2_554 . 87.3(19)
Sr1 OW1 Ba2 . . 90.91(8)
Ba1 OW1 Ba2 . . 90.91(8)
Sr1 OW1 Ba2 2_554 . 178.2(19)
Ba1 OW1 Ba2 2_554 . 178.2(19)
Sr2 OW1 Ba2 2_554 . 87.3(19)
Ba2 OW1 Ba2 2_554 . 87.3(19)
Sr2 OW1 Ba2 . . 0.00(12)

loop_
_geom_bond_atom_site_label_1
_geom_bond_atom_site_label_2
_geom_bond_site_symmetry_2
_geom_bond_distance
Ba1 O8 1_655 2.64(4)
Ba1 O6 . 2.65(3)
Ba1 O9 2_554 2.65(3)
Ba1 O11 . 2.80(4)
Ba1 O9 . 2.80(3)
Ba1 OW1 . 2.87(5)
Ba1 O12 1_655 2.88(4)
Ba1 O6 3 2.93(3)
Ba1 O4 . 3.03(2)
Ba1 O1 . 3.08(3)
Ba1 O1 1_655 3.13(3)
Ba1 Ti4 . 3.511(12)
Sr1 O8 1_655 2.64(4)
Sr1 O6 . 2.65(3)
Sr1 O9 2_554 2.65(3)
Sr1 O11 . 2.80(4)
Sr1 O9 . 2.80(3)
Sr1 OW1 . 2.87(5)
Sr1 O12 1_655 2.88(4)
Sr1 O6 3 2.93(3)
Sr1 O4 . 3.03(2)
Sr1 O1 . 3.08(3)
Sr1 O1 1_655 3.13(3)
Sr1 Ti4 . 3.511(12)
Ba2 O7 1_655 2.61(4)
Ba2 O10 . 2.68(3)
Ba2 O5 . 2.71(4)
Ba2 O11 . 2.84(4)
Ba2 O12 1_655 2.85(4)
Ba2 O10 2_554 2.86(3)
Ba2 OW1 . 2.96(5)
Ba2 O5 3_545 3.06(3)
Ba2 O2 . 3.09(3)
Ba2 O3 . 3.21(3)
Ba2 O2 1_655 3.26(3)
Ba2 Ti2 . 3.543(12)
Sr2 O7 1_655 2.61(4)
Sr2 O10 . 2.68(3)
Sr2 O5 . 2.71(4)
Sr2 O11 . 2.84(4)
Sr2 O12 1_655 2.85(4)
Sr2 O10 2_554 2.86(3)
Sr2 OW1 . 2.96(5)
Sr2 O5 3_545 3.06(3)
Sr2 O2 . 3.09(3)
Sr2 O3 . 3.21(3)
Sr2 O2 1_655 3.26(3)
Sr2 Ti2 . 3.543(12)
Ti1 O3 2 1.91(3)
Ti1 O3 . 1.91(3)
Ti1 O11 . 2.015(14)
Ti1 O11 2 2.015(14)
Ti1 O4 . 2.02(3)
Ti1 O4 2 2.02(3)
Ti1 Ti3 1_455 2.9531(11)
Ti1 Ti3 . 2.9531(11)
Ti1 Sr1 2 3.989(12)
Ti1 Ba1 2 3.989(12)
Ti2 O5 2 1.77(4)
Ti2 O7 2 1.86(4)
Ti2 O10 4_546 2.00(3)
Ti2 O3 . 2.02(3)
Ti2 O5 . 2.07(4)
Ti2 O7 1_655 2.09(4)
Ti2 Ti2 2_655 2.97(2)
Ti2 Ti2 2 3.00(2)
Ti2 Sr2 4_546 3.805(12)
Ti2 Ba2 4_546 3.805(12)
Ti3 O4 . 1.92(3)
Ti3 O4 2_655 1.92(3)
Ti3 O12 1_655 1.998(13)
Ti3 O12 2 1.998(13)
Ti3 O3 . 2.06(3)
Ti3 O3 2_655 2.06(3)
Ti3 Ti1 1_655 2.9531(11)
Ti3 Ba1 2_655 4.029(12)
Ti3 Sr1 2_655 4.029(12)
Ti4 O6 2 1.83(3)
Ti4 O8 2 1.91(4)
Ti4 O4 . 2.04(2)
Ti4 O9 4_556 2.05(3)
Ti4 O6 . 2.08(3)
Ti4 O8 1_655 2.15(4)
Ti4 Ti4 2 2.84(2)
Ti4 Ti4 2_655 3.11(2)
Ti4 Ba1 4_556 3.791(11)
Ti4 Sr1 4_556 3.791(11)
Si1 O9 2_654 1.63(3)
Si1 O9 . 1.63(3)
Si1 O1 2_554 1.65(3)
Si1 O1 1_655 1.65(3)
Si1 Sr1 2_554 3.565(5)
Si1 Ba1 2_554 3.565(5)
Si1 Ba1 1_655 3.565(5)
Si1 Sr1 1_655 3.565(5)
Si1 Sr1 2_654 3.627(5)
Si1 Ba1 2_654 3.627(5)
Si2 O2 . 1.60(3)
Si2 O11 . 1.605(16)
Si2 O12 . 1.612(17)
Si2 O1 . 1.63(3)
Si2 Sr1 1_455 3.649(14)
Si2 Ba1 1_455 3.649(14)
Si2 Sr2 1_455 3.650(14)
Si2 Ba2 1_455 3.650(14)
Si3 O10 . 1.61(3)
Si3 O10 2_654 1.61(3)
Si3 O2 1_655 1.62(3)
Si3 O2 2_554 1.62(3)
Si3 Sr2 2_554 3.572(5)
Si3 Ba2 2_554 3.572(5)
Si3 Ba2 1_655 3.572(5)
Si3 Sr2 1_655 3.572(5)
Si3 Ba2 2_654 3.618(5)
Si3 Sr2 2_654 3.618(5)
O1 Si1 1_455 1.65(3)
O1 Ba1 1_455 3.13(3)
O1 Sr1 1_455 3.13(3)
O2 Si3 1_455 1.62(3)
O2 Ba2 1_455 3.26(3)
O2 Sr2 1_455 3.26(3)
O5 Ti2 2 1.77(4)
O5 Ba2 3_545 3.06(3)
O5 Sr2 3_545 3.06(3)
O6 Ti4 2 1.83(3)
O6 Ba1 3 2.93(3)
O6 Sr1 3 2.93(3)
O7 Ti2 2 1.86(4)
O7 Ti2 1_455 2.09(4)
O7 Ba2 1_455 2.61(4)
O7 Sr2 1_455 2.61(4)
O8 Ti4 2 1.91(4)
O8 Ti4 1_455 2.15(4)
O8 Ba1 1_455 2.64(4)
O8 Sr1 1_455 2.64(4)
O9 Ti4 4 2.05(3)
O9 Sr1 2_554 2.65(3)
O9 Ba1 2_554 2.65(3)
O10 Ti2 4_545 2.00(3)
O10 Ba2 2_554 2.86(3)
O10 Sr2 2_554 2.86(3)
O12 Ti3 1_455 1.998(13)
O12 Sr2 1_455 2.85(4)
O12 Ba2 1_455 2.85(4)
O12 Ba1 1_455 2.88(4)
O12 Sr1 1_455 2.88(4)
OW1 Sr1 2_554 2.87(5)
OW1 Ba1 2_554 2.87(5)
OW1 Sr2 2_554 2.96(5)
OW1 Ba2 2_554 2.96(5)
